data_7118626
loop_
_publ_author_name
'Chen, Dashu'
'Xing, Hongzhu'
'Su, Zhongmin'
'Wang, Chungang'

_publ_section_title
;
 Electrical conductivity and electroluminescence of a new anthracene-based
 metal-organic framework with \p-conjugated zigzag chains.
;
_journal_issue 10
_journal_name_full 'Chemical communications (Cambridge, England)'
_journal_page_first 2019
_journal_page_last 2022
_journal_paper_doi 10.1039/c5cc09065b
_journal_volume 52
_journal_year 2016
_chemical_formula_sum 'C74 H54 N2 Na2 O10 Zn'
_chemical_formula_weight 1242.54
_space_group_crystal_system tetragonal
_space_group_IT_number 133
_space_group_name_Hall '-P 4ac 2b'
_space_group_name_H-M_alt 'P 42/n b c'
_symmetry_space_group_name_Hall '-P 4ac 2b'
_symmetry_space_group_name_H-M 'P 42/n b c :2'
_atom_sites_solution_hydrogens mixed
_audit_creation_method SHELXL-2014/7
_audit_update_record
;
2015-11-25 deposited with the CCDC.
2015-11-26 downloaded from the CCDC.
;
_cell_angle_alpha 90
_cell_angle_beta 90
_cell_angle_gamma 90
_cell_formula_units_Z 4
_cell_length_a 30.871(3)
_cell_length_b 30.871(3)
_cell_length_c 10.6581(14)
_cell_measurement_reflns_used 4182
_cell_measurement_temperature 296(2)
_cell_measurement_theta_max 19.744
_cell_measurement_theta_min 2.412
_cell_volume 10157.4(19)
_computing_cell_refinement 'SAINT (Bruker, 1999)'
_computing_data_collection 'SMART (Bruker, 1997)'
_computing_data_reduction SAINT
_computing_molecular_graphics 'SHELXTL-PLUS (Sheldrick, 1990)'
_computing_publication_material SHELXL-2014/7
_computing_structure_refinement 'SHELXL-2014/7 (Sheldrick, 2015)'
_computing_structure_solution 'SHELXL-2014/7 (Sheldrick, 2015)'
_diffrn_ambient_temperature 296(2)
_diffrn_measured_fraction_theta_full 0.996
_diffrn_measured_fraction_theta_max 0.996
_diffrn_measurement_device_type 'CCD area detector'
_diffrn_measurement_method 'phi and omega scans'
_diffrn_radiation_type MoK\a
_diffrn_radiation_wavelength 0.71073
_diffrn_reflns_av_R_equivalents 0.1030
_diffrn_reflns_av_unetI/netI 0.0464
_diffrn_reflns_laue_measured_fraction_full 0.996
_diffrn_reflns_laue_measured_fraction_max 0.996
_diffrn_reflns_limit_h_max 34
_diffrn_reflns_limit_h_min -32
_diffrn_reflns_limit_k_max 34
_diffrn_reflns_limit_k_min -32
_diffrn_reflns_limit_l_max 11
_diffrn_reflns_limit_l_min -11
_diffrn_reflns_number 42799
_diffrn_reflns_point_group_measured_fraction_full 0.996
_diffrn_reflns_point_group_measured_fraction_max 0.996
_diffrn_reflns_theta_full 23.271
_diffrn_reflns_theta_max 23.271
_diffrn_reflns_theta_min 2.322
_exptl_absorpt_coefficient_mu 0.289
_exptl_absorpt_correction_T_max 0.944
_exptl_absorpt_correction_T_min 0.933
_exptl_absorpt_correction_type multi-scan
_exptl_absorpt_process_details 'SADABS (Sheldrick, 1996)'
_exptl_crystal_colour red
_exptl_crystal_density_diffrn 0.813
_exptl_crystal_density_method 'not mesaured'
_exptl_crystal_description needle-like
_exptl_crystal_F_000 2576
_exptl_crystal_size_max 0.4
_exptl_crystal_size_mid 0.2
_exptl_crystal_size_min 0.2
_refine_diff_density_max 0.513
_refine_diff_density_min -0.349
_refine_diff_density_rms 0.046
_refine_ls_extinction_method none
_refine_ls_goodness_of_fit_ref 0.978
_refine_ls_hydrogen_treatment constr
_refine_ls_matrix_type full
_refine_ls_number_parameters 233
_refine_ls_number_reflns 3651
_refine_ls_number_restraints 70
_refine_ls_restrained_S_all 0.998
_refine_ls_R_factor_all 0.1121
_refine_ls_R_factor_gt 0.0581
_refine_ls_shift/su_max 0.007
_refine_ls_shift/su_mean 0.001
_refine_ls_structure_factor_coef Fsqd
_refine_ls_weighting_details 'w=1/[\s^2^(Fo^2^)+(0.1263P)^2^] where P=(Fo^2^+2Fc^2^)/3'
_refine_ls_weighting_scheme calc
_refine_ls_wR_factor_gt 0.1666
_refine_ls_wR_factor_ref 0.2018
_reflns_Friedel_coverage 0.000
_reflns_number_gt 2010
_reflns_number_total 3651
_reflns_threshold_expression 'I > 2\s(I)'
_cod_data_source_file c5cc09065b2.cif
_cod_data_source_block NNU-27
_cod_original_cell_volume 10157(2)
_cod_database_code 7118626
_shelx_shelxl_version_number 2014/7
_shelx_space_group_comment
;
The symmetry employed for this shelxl refinement is uniquely defined
by the following loop, which should always be used as a source of
symmetry information in preference to the above space-group names.
They are only intended as comments.
;
_shelx_estimated_absorpt_t_min 0.802
_shelx_estimated_absorpt_t_max 0.944

loop_
_space_group_symop_operation_xyz
'x, y, z'
'-x+1/2, -y+1/2, z'
'-y+1/2, x, z+1/2'
'y, -x+1/2, z+1/2'
'-x+1/2, y, -z'
'x, -y+1/2, -z'
'y, x, -z+1/2'
'-y+1/2, -x+1/2, -z+1/2'
'-x, -y, -z'
'x-1/2, y-1/2, -z'
'y-1/2, -x, -z-1/2'
'-y, x-1/2, -z-1/2'
'x-1/2, -y, z'
'-x, y-1/2, z'
'-y, -x, z-1/2'
'y-1/2, x-1/2, z-1/2'

loop_
_atom_site_label
_atom_site_type_symbol
_atom_site_fract_x
_atom_site_fract_y
_atom_site_fract_z
_atom_site_U_iso_or_equiv
_atom_site_adp_type
_atom_site_occupancy
_atom_site_site_symmetry_order
_atom_site_calc_flag
_atom_site_refinement_flags_posn
_atom_site_refinement_flags_adp
_atom_site_refinement_flags_occupancy
Zn1 Zn 0.7500 0.2500 0.7500 0.0482(3) Uani 1 4 d S T P
Na1 Na 0.7500 0.17819(9) 1.0000 0.1002(9) Uani 1 2 d S T P
O1 O 0.79432(9) 0.22425(8) 0.8625(2) 0.0605(7) Uani 1 1 d . U .
O2 O 0.83056(9) 0.21519(9) 0.6841(3) 0.0862(10) Uani 1 1 d . . .
O3 O 0.7856(4) 0.1115(4) 0.9238(14) 0.213(6) Uani 0.5 1 d D U P
N1 N 0.7610(10) 0.0476(6) 0.873(2) 0.395(13) Uani 0.5 1 d D U P
C1 C 0.82717(14) 0.21055(12) 0.7992(4) 0.0630(11) Uani 1 1 d . . .
C2 C 0.9847(2) 0.0939(2) 1.5172(7) 0.145(3) Uani 1 1 d . . .
H2A H 0.9656 0.1116 1.5666 0.174 Uiso 1 1 d R U .
C3 C 0.86172(12) 0.18796(12) 0.8703(4) 0.0595(10) Uani 1 1 d . . .
C4 C 0.86437(13) 0.19071(13) 0.9988(4) 0.0692(11) Uani 1 1 d . . .
H4A H 0.8438 0.2079 1.0444 0.083 Uiso 1 1 d R U .
C5 C 0.89133(15) 0.16311(15) 0.8056(4) 0.0853(14) Uani 1 1 d . . .
H5A H 0.8904 0.1618 0.7157 0.102 Uiso 1 1 d R U .
C6 C 0.92207(16) 0.14028(17) 0.8700(5) 0.1066(18) Uani 1 1 d . . .
H6A H 0.9428 0.1230 0.8251 0.128 Uiso 1 1 d R U .
C7 C 0.89519(15) 0.16828(15) 1.0637(5) 0.0814(13) Uani 1 1 d . . .
H7A H 0.8972 0.1704 1.1534 0.098 Uiso 1 1 d R U .
C8 C 0.92502(16) 0.14248(15) 0.9996(5) 0.0925(15) Uani 1 1 d . . .
C9 C 0.95710(18) 0.11771(18) 1.0661(5) 0.1094(18) Uani 1 1 d . . .
C10 C 0.98216(17) 0.09554(18) 1.1217(5) 0.1119(18) Uani 1 1 d . . .
C11 C 1.01162(17) 0.06783(17) 1.1877(6) 0.1021(17) Uani 1 1 d . . .
C12 C 1.01162(17) 0.06766(18) 1.3194(6) 0.1027(17) Uani 1 1 d . . .
C13 C 1.04073(18) 0.03903(19) 1.3814(6) 0.1019(17) Uani 1 1 d . . .
C14 C 1.0403(2) 0.0393(2) 1.5142(7) 0.129(2) Uani 1 1 d . . .
H14A H 1.0580 0.0188 1.5583 0.154 Uiso 1 1 d R U .
C15 C 0.9837(2) 0.0945(2) 1.3919(7) 0.122(2) Uani 1 1 d . . .
H15A H 0.9639 0.1134 1.3491 0.147 Uiso 1 1 d R U .
C16 C 1.0135(3) 0.0652(2) 1.5793(7) 0.152(3) Uani 1 1 d . . .
H16A H 1.0161 0.0656 1.6691 0.182 Uiso 1 1 d R U .
C17 C 0.7963(10) 0.0747(7) 0.899(3) 0.313(11) Uani 0.5 1 d D U P
H17 H 0.8250 0.0654 0.8976 0.375 Uiso 0.5 1 calc R U P
C18 C 0.7250(11) 0.0396(10) 0.969(3) 0.426(18) Uani 0.5 1 d D U P
H18A H 0.7331 0.0152 1.0214 0.511 Uiso 0.5 1 calc R U P
H18B H 0.6987 0.0318 0.9247 0.511 Uiso 0.5 1 calc R U P
C19 C 0.7157(18) 0.0804(10) 1.056(4) 0.42(2) Uani 0.5 1 d D U P
H19A H 0.6929 0.0736 1.1136 0.628 Uiso 0.5 1 calc R U P
H19B H 0.7415 0.0879 1.1010 0.628 Uiso 0.5 1 calc R U P
H19C H 0.7070 0.1045 1.0043 0.628 Uiso 0.5 1 calc R U P
C20 C 0.7492(14) 0.0134(10) 0.790(2) 0.441(18) Uani 0.5 1 d D U P
H20A H 0.7184 0.0090 0.8031 0.529 Uiso 0.5 1 calc R U P
H20B H 0.7633 -0.0122 0.8232 0.529 Uiso 0.5 1 calc R U P
C21 C 0.7556(11) 0.0106(10) 0.645(2) 0.430(19) Uani 0.5 1 d D U P
H21A H 0.7444 -0.0165 0.6154 0.645 Uiso 0.5 1 calc R U P
H21B H 0.7404 0.0340 0.6057 0.645 Uiso 0.5 1 calc R U P
H21C H 0.7859 0.0125 0.6260 0.645 Uiso 0.5 1 calc R U P

loop_
_atom_site_aniso_label
_atom_site_aniso_U_11
_atom_site_aniso_U_22
_atom_site_aniso_U_33
_atom_site_aniso_U_23
_atom_site_aniso_U_13
_atom_site_aniso_U_12
Zn1 0.0533(4) 0.0533(4) 0.0380(5) 0.000 0.000 0.000
Na1 0.124(2) 0.127(2) 0.0496(14) 0.000 -0.0160(14) 0.000
O1 0.0638(17) 0.0674(17) 0.0503(16) 0.0005(14) -0.0050(14) 0.0037(13)
O2 0.100(2) 0.113(3) 0.0457(18) 0.0001(16) -0.0101(16) 0.0393(19)
O3 0.218(12) 0.177(11) 0.243(13) -0.036(11) -0.022(10) 0.010(10)
N1 0.39(2) 0.180(16) 0.62(4) 0.00(2) 0.04(2) -0.065(17)
C1 0.078(3) 0.061(3) 0.050(2) 0.000(2) -0.010(2) -0.001(2)
C2 0.154(6) 0.169(7) 0.112(6) 0.021(5) -0.002(5) 0.059(5)
C3 0.058(2) 0.072(3) 0.049(2) 0.006(2) -0.008(2) 0.011(2)
C4 0.070(3) 0.085(3) 0.053(3) 0.004(2) -0.010(2) 0.013(2)
C5 0.094(3) 0.105(4) 0.057(3) 0.005(3) -0.009(3) 0.035(3)
C6 0.106(4) 0.126(4) 0.088(4) -0.003(3) -0.014(3) 0.055(3)
C7 0.085(3) 0.099(4) 0.060(3) 0.019(3) -0.009(3) 0.010(3)
C8 0.094(4) 0.090(3) 0.093(4) 0.021(3) -0.034(3) 0.019(3)
C9 0.109(4) 0.124(4) 0.096(4) 0.025(4) -0.023(3) 0.033(4)
C10 0.099(4) 0.119(4) 0.118(5) 0.028(3) -0.031(3) 0.028(3)
C11 0.097(4) 0.097(4) 0.112(5) 0.028(4) -0.035(4) 0.025(3)
C12 0.096(4) 0.105(4) 0.107(5) 0.034(4) -0.026(4) 0.018(3)
C13 0.100(4) 0.105(4) 0.102(5) 0.028(4) -0.025(4) 0.023(3)
C14 0.147(6) 0.125(5) 0.114(6) 0.024(4) -0.015(5) 0.040(5)
C15 0.116(5) 0.123(5) 0.128(6) 0.024(4) -0.015(4) 0.044(4)
C16 0.187(7) 0.168(7) 0.101(5) 0.027(5) -0.023(5) 0.038(6)
C17 0.32(2) 0.172(16) 0.45(3) -0.02(2) 0.05(2) 0.013(15)
C18 0.37(3) 0.30(3) 0.61(5) 0.15(3) 0.02(3) -0.03(3)
C19 0.46(5) 0.40(5) 0.40(5) 0.13(3) 0.11(3) -0.18(5)
C20 0.44(3) 0.23(3) 0.65(4) -0.07(3) 0.01(4) -0.05(3)
C21 0.33(3) 0.28(3) 0.68(5) -0.09(4) 0.13(4) -0.05(3)

loop_
_atom_type_symbol
_atom_type_description
_atom_type_scat_dispersion_real
_atom_type_scat_dispersion_imag
_atom_type_scat_source
C C 0.0033 0.0016 'International Tables Vol C Tables 4.2.6.8 and 6.1.1.4'
H H 0.0000 0.0000 'International Tables Vol C Tables 4.2.6.8 and 6.1.1.4'
O O 0.0106 0.0060 'International Tables Vol C Tables 4.2.6.8 and 6.1.1.4'
Zn Zn 0.2839 1.4301 'International Tables Vol C Tables 4.2.6.8 and 6.1.1.4'
Na Na 0.0362 0.0249 'International Tables Vol C Tables 4.2.6.8 and 6.1.1.4'
N N 0.0061 0.0033 'International Tables Vol C Tables 4.2.6.8 and 6.1.1.4'

loop_
_geom_angle_atom_site_label_1
_geom_angle_atom_site_label_2
_geom_angle_atom_site_label_3
_geom_angle
_geom_angle_site_symmetry_1
_geom_angle_site_symmetry_3
O1 Zn1 O1 105.66(16) 11_667 12_657
O1 Zn1 O1 111.41(8) 11_667 2_655
O1 Zn1 O1 111.41(8) 12_657 2_655
O1 Zn1 O1 111.41(8) 11_667 .
O1 Zn1 O1 111.41(8) 12_657 .
O1 Zn1 O1 105.66(16) 2_655 .
O1 Zn1 Na1 91.36(9) 11_667 .
O1 Zn1 Na1 154.84(8) 12_657 .
O1 Zn1 Na1 77.97(8) 2_655 .
O1 Zn1 Na1 43.91(8) . .
O1 Zn1 Na1 43.90(8) 11_667 11_667
O1 Zn1 Na1 77.97(8) 12_657 11_667
O1 Zn1 Na1 91.36(9) 2_655 11_667
O1 Zn1 Na1 154.84(7) . 11_667
Na1 Zn1 Na1 126.23(5) . 11_667
O1 Zn1 Na1 154.84(8) 11_667 2_655
O1 Zn1 Na1 91.36(9) 12_657 2_655
O1 Zn1 Na1 43.90(8) 2_655 2_655
O1 Zn1 Na1 77.97(8) . 2_655
Na1 Zn1 Na1 79.52(7) . 2_655
Na1 Zn1 Na1 126.23(5) 11_667 2_655
O1 Zn1 Na1 77.97(8) 11_667 12_657
O1 Zn1 Na1 43.90(8) 12_657 12_657
O1 Zn1 Na1 154.84(7) 2_655 12_657
O1 Zn1 Na1 91.36(9) . 12_657
Na1 Zn1 Na1 126.23(5) . 12_657
Na1 Zn1 Na1 79.52(7) 11_667 12_657
Na1 Zn1 Na1 126.23(5) 2_655 12_657
O2 Na1 O2 166.2(2) 11_667 15_666
O2 Na1 O1 108.85(10) 11_667 5_657
O2 Na1 O1 79.38(9) 15_666 5_657
O2 Na1 O1 79.38(9) 11_667 .
O2 Na1 O1 108.84(10) 15_666 .
O1 Na1 O1 109.30(17) 5_657 .
O2 Na1 O3 88.5(4) 11_667 5_657
O2 Na1 O3 80.0(4) 15_666 5_657
O1 Na1 O3 92.2(3) 5_657 5_657
O1 Na1 O3 157.8(3) . 5_657
O2 Na1 O3 80.0(4) 11_667 .
O2 Na1 O3 88.5(4) 15_666 .
O1 Na1 O3 157.8(3) 5_657 .
O1 Na1 O3 92.2(3) . .
O3 Na1 O3 67.2(5) 5_657 .
O2 Na1 Zn1 138.25(12) 11_667 5_657
O2 Na1 Zn1 53.65(8) 15_666 5_657
O1 Na1 Zn1 34.07(6) 5_657 5_657
O1 Na1 Zn1 95.06(10) . 5_657
O3 Na1 Zn1 106.3(3) 5_657 5_657
O3 Na1 Zn1 141.8(4) . 5_657
O2 Na1 Zn1 53.65(8) 11_667 .
O2 Na1 Zn1 138.25(12) 15_666 .
O1 Na1 Zn1 95.06(10) 5_657 .
O1 Na1 Zn1 34.08(6) . .
O3 Na1 Zn1 141.8(4) 5_657 .
O3 Na1 Zn1 106.3(3) . .
Zn1 Na1 Zn1 100.48(7) 5_657 .
C1 O1 Zn1 110.9(2) . .
C1 O1 Na1 124.1(2) . .
Zn1 O1 Na1 102.02(11) . .
C1 O2 Na1 155.1(3) . 12_657
C19 O3 C17 31(3) 5_657 .
C19 O3 Na1 136(2) 5_657 .
C17 O3 Na1 166.8(16) . .
C17 N1 C20 139.8(18) . .
C17 N1 C18 121.9(16) . .
C20 N1 C18 96.3(14) . .
C17 N1 C18 73(2) . 5_657
C20 N1 C18 124(3) . 5_657
C18 N1 C18 61(3) . 5_657
O2 C1 O1 123.1(4) . .
O2 C1 C3 119.9(4) . .
O1 C1 C3 116.9(4) . .
C15 C2 C16 119.2(7) . .
C4 C3 C5 119.5(4) . .
C4 C3 C1 121.5(4) . .
C5 C3 C1 118.9(4) . .
C7 C4 C3 121.0(4) . .
C6 C5 C3 119.8(4) . .
C5 C6 C8 121.4(5) . .
C4 C7 C8 120.1(4) . .
C6 C8 C7 118.2(4) . .
C6 C8 C9 120.7(5) . .
C7 C8 C9 121.1(5) . .
C10 C9 C8 176.7(6) . .
C9 C10 C11 178.4(6) . .
C13 C11 C12 121.6(5) 7_647 .
C13 C11 C10 118.8(6) 7_647 .
C12 C11 C10 119.5(6) . .
C11 C12 C13 117.8(6) . .
C11 C12 C15 122.7(5) . .
C13 C12 C15 119.5(6) . .
C11 C13 C14 122.3(5) 7_647 .
C11 C13 C12 120.6(6) 7_647 .
C14 C13 C12 117.0(6) . .
C16 C14 C13 121.7(6) . .
C2 C15 C12 121.4(6) . .
C14 C16 C2 121.1(7) . .
O3 C17 N1 113(2) . .
N1 C18 C19 113.0(18) . .
N1 C20 C21 129(2) . .

loop_
_geom_bond_atom_site_label_1
_geom_bond_atom_site_label_2
_geom_bond_distance
_geom_bond_site_symmetry_2
Zn1 O1 1.985(2) 11_667
Zn1 O1 1.985(2) 12_657
Zn1 O1 1.985(2) 2_655
Zn1 O1 1.986(2) .
Zn1 Na1 3.4661(19) .
Zn1 Na1 3.4661(19) 11_667
Zn1 Na1 3.4661(19) 2_655
Zn1 Na1 3.4661(19) 12_657
Na1 O2 2.254(3) 11_667
Na1 O2 2.254(3) 15_666
Na1 O1 2.457(3) 5_657
Na1 O1 2.458(3) .
Na1 O3 2.470(12) 5_657
Na1 O3 2.470(12) .
Na1 Zn1 3.4661(19) 5_657
O1 C1 1.290(4) .
O2 C1 1.239(4) .
O2 Na1 2.254(3) 12_657
O3 C19 0.99(3) 5_657
O3 C17 1.214(17) .
N1 C17 1.402(19) .
N1 C20 1.426(16) .
N1 C18 1.528(18) .
N1 C18 1.76(5) 5_657
C1 C3 1.482(5) .
C2 C15 1.335(8) .
C2 C16 1.421(8) .
C3 C4 1.375(5) .
C3 C5 1.378(5) .
C4 C7 1.365(6) .
C5 C6 1.367(6) .
C6 C8 1.385(6) .
C7 C8 1.396(6) .
C8 C9 1.438(6) .
C9 C10 1.191(6) .
C10 C11 1.433(7) .
C11 C13 1.399(7) 7_647
C11 C12 1.404(8) .
C12 C13 1.423(6) .
C12 C15 1.423(7) .
C13 C11 1.399(7) 7_647
C13 C14 1.416(8) .
C14 C16 1.344(8) .
C18 C19 1.590(19) .
C20 C21 1.554(19) .
